data_7250711
loop_
_publ_author_name
'Hassan, Elsayed'
'Vinodh, Mickey'
'Alipour, Fatemeh H.'
'Al-Azemi, Talal F.'

_publ_section_title
;
 Bis-urea anion receptors: influence of receptor structure and anion
 nature on binding affinity and stability
;
_journal_issue 33
_journal_name_full 'RSC Advances'
_journal_page_first 26623
_journal_page_last 26631
_journal_paper_doi 10.1039/D5RA04446D
_journal_volume 15
_journal_year 2025
_chemical_absolute_configuration unk
_chemical_formula_sum 'C20 H16 N6 O6'
_chemical_formula_weight 436.39
_space_group_crystal_system orthorhombic
_space_group_IT_number 29
_space_group_name_Hall 'P 2c -2ac'
_space_group_name_H-M_alt 'P c a 21'
_atom_sites_solution_hydrogens mixed
_audit_creation_method SHELXL-2019/3
_audit_update_record
;
2025-01-22 deposited with the CCDC.	2025-07-18 downloaded from the CCDC.
;
_cell_angle_alpha 90
_cell_angle_beta 90
_cell_angle_gamma 90
_cell_formula_units_Z 4
_cell_length_a 38.788(3)
_cell_length_b 4.5685(4)
_cell_length_c 11.1314(10)
_cell_measurement_reflns_used 4604
_cell_measurement_temperature 293(2)
_cell_measurement_theta_max 24.99
_cell_measurement_theta_min 3.20
_cell_volume 1972.5(3)
_computing_structure_refinement 'SHELXL-2019/2 (Sheldrick, 2019)'
_diffrn_ambient_temperature 293(2)
_diffrn_detector_area_resol_mean 10.000
_diffrn_measured_fraction_theta_full 0.996
_diffrn_measured_fraction_theta_max 0.996
_diffrn_measurement_device_type 'Rigaku R-AXIS RAPID'
_diffrn_measurement_method \w
_diffrn_radiation_type 'Mo K\a'
_diffrn_radiation_wavelength 0.71075
_diffrn_reflns_av_R_equivalents 0.1172
_diffrn_reflns_av_unetI/netI 0.1241
_diffrn_reflns_Laue_measured_fraction_full 0.996
_diffrn_reflns_Laue_measured_fraction_max 0.996
_diffrn_reflns_limit_h_max 38
_diffrn_reflns_limit_h_min -46
_diffrn_reflns_limit_k_max 5
_diffrn_reflns_limit_k_min -5
_diffrn_reflns_limit_l_max 13
_diffrn_reflns_limit_l_min -13
_diffrn_reflns_number 9726
_diffrn_reflns_point_group_measured_fraction_full 0.997
_diffrn_reflns_point_group_measured_fraction_max 0.996
_diffrn_reflns_theta_full 25.019
_diffrn_reflns_theta_max 25.019
_diffrn_reflns_theta_min 3.645
_exptl_absorpt_coefficient_mu 0.112
_exptl_absorpt_correction_T_max 0.996
_exptl_absorpt_correction_T_min 0.497
_exptl_absorpt_correction_type multi-scan
_exptl_absorpt_process_details 'ABSCOR (Rigaku, 1995)'
_exptl_crystal_colour Colorless
_exptl_crystal_density_diffrn 1.469
_exptl_crystal_description Block
_exptl_crystal_F_000 904
_exptl_crystal_size_max 0.100
_exptl_crystal_size_mid 0.050
_exptl_crystal_size_min 0.040
_refine_diff_density_max 0.158
_refine_diff_density_min -0.187
_refine_diff_density_rms 0.041
_refine_ls_extinction_method none
_refine_ls_goodness_of_fit_ref 0.958
_refine_ls_hydrogen_treatment mixed
_refine_ls_matrix_type full
_refine_ls_number_parameters 305
_refine_ls_number_reflns 3481
_refine_ls_number_restraints 3
_refine_ls_restrained_S_all 0.958
_refine_ls_R_factor_all 0.1371
_refine_ls_R_factor_gt 0.0601
_refine_ls_shift/su_max 0.000
_refine_ls_shift/su_mean 0.000
_refine_ls_structure_factor_coef Fsqd
_refine_ls_weighting_details 'w=1/[\s^2^(Fo^2^)+(0.0309P)^2^] where P=(Fo^2^+2Fc^2^)/3'
_refine_ls_weighting_scheme calc
_refine_ls_wR_factor_gt 0.0981
_refine_ls_wR_factor_ref 0.1193
_reflns_Friedel_coverage 0.892
_reflns_Friedel_fraction_full 0.998
_reflns_Friedel_fraction_max 0.997
_reflns_number_gt 1851
_reflns_number_total 3481
_reflns_threshold_expression 'I > 2\s(I)'
_cod_data_source_file d5ra04446d2.cif
_cod_data_source_block 5
_cod_database_code 7250711
_shelx_shelxl_version_number 2019/3
_shelx_space_group_comment
;
The symmetry employed for this shelxl refinement is uniquely defined
by the following loop, which should always be used as a source of
symmetry information in preference to the above space-group names.
They are only intended as comments.
;
_shelx_estimated_absorpt_t_min 0.989
_shelx_estimated_absorpt_t_max 0.996

loop_
_space_group_symop_operation_xyz
'x, y, z'
'-x, -y, z+1/2'
'-x+1/2, y, z+1/2'
'x+1/2, -y, z'

loop_
_atom_site_label
_atom_site_type_symbol
_atom_site_fract_x
_atom_site_fract_y
_atom_site_fract_z
_atom_site_U_iso_or_equiv
_atom_site_adp_type
_atom_site_occupancy
_atom_site_site_symmetry_order
_atom_site_calc_flag
_atom_site_refinement_flags_posn
_atom_site_refinement_flags_adp
_atom_site_refinement_flags_occupancy
_atom_site_disorder_assembly
_atom_site_disorder_group
O1 O 0.11032(12) 0.0833(8) 1.1638(5) 0.0555(14) Uani 1 1 d . . . . .
O2 O 0.20822(15) -0.1794(15) 0.9442(6) 0.103(3) Uani 1 1 d . . . . .
O3 O 0.25898(14) -0.1706(13) 1.0182(6) 0.091(2) Uani 1 1 d . . . . .
O4 O 0.06932(14) 0.2539(10) 0.8843(5) 0.0736(17) Uani 1 1 d . . . . .
O5 O 0.09217(17) 0.0118(14) 0.4745(6) 0.090(2) Uani 1 1 d . . . . .
O6 O 0.14559(18) -0.0178(13) 0.4256(6) 0.091(2) Uani 1 1 d . . . . .
N1 N 0.08118(15) 0.5091(12) 1.1840(6) 0.0490(16) Uani 1 1 d D . . . .
N2 N 0.13942(16) 0.5016(14) 1.2053(7) 0.056(2) Uani 1 1 d . . . . .
N3 N 0.22901(19) -0.0990(14) 1.0196(6) 0.0627(19) Uani 1 1 d . . . . .
N4 N 0.04735(16) 0.6575(13) 0.9712(6) 0.0498(17) Uani 1 1 d . . . . .
N5 N 0.08881(16) 0.6970(13) 0.8253(6) 0.0491(16) Uani 1 1 d D . . . .
N6 N 0.1227(2) 0.0806(15) 0.4870(6) 0.0648(19) Uani 1 1 d . . . . .
C1 C 0.04786(16) 0.3954(14) 1.1610(7) 0.0407(18) Uani 1 1 d . . . . .
C2 C 0.03288(19) 0.2038(15) 1.2401(7) 0.049(2) Uani 1 1 d . . . . .
H2A H 0.044667 0.145781 1.308895 0.059 Uiso 1 1 calc R U . . .
C3 C 0.0001(2) 0.0969(15) 1.2172(7) 0.059(2) Uani 1 1 d . . . . .
H3 H -0.009835 -0.038211 1.269323 0.071 Uiso 1 1 calc R U . . .
C4 C -0.01770(19) 0.1895(17) 1.1183(8) 0.062(2) Uani 1 1 d . . . . .
H4A H -0.040044 0.123157 1.105017 0.074 Uiso 1 1 calc R U . . .
C5 C -0.00272(18) 0.3802(16) 1.0385(7) 0.052(2) Uani 1 1 d . . . . .
H5A H -0.014782 0.441305 0.970843 0.062 Uiso 1 1 calc R U . . .
C6 C 0.03052(17) 0.4816(14) 1.0593(6) 0.0386(17) Uani 1 1 d . . . . .
C7 C 0.11024(18) 0.3471(13) 1.1827(7) 0.0441(18) Uani 1 1 d . . . . .
C8 C 0.17309(18) 0.3920(13) 1.2009(7) 0.0419(18) Uani 1 1 d . . . . .
C9 C 0.18359(17) 0.1921(15) 1.1143(6) 0.0438(19) Uani 1 1 d . . . . .
H9 H 0.167898 0.119649 1.058563 0.053 Uiso 1 1 calc R U . . .
C10 C 0.21735(18) 0.1027(15) 1.1118(7) 0.0463(19) Uani 1 1 d . . . . .
C11 C 0.24125(18) 0.2009(15) 1.1940(7) 0.052(2) Uani 1 1 d . . . . .
H11 H 0.263874 0.133795 1.192003 0.062 Uiso 1 1 calc R U . . .
C12 C 0.2309(2) 0.3999(16) 1.2787(7) 0.058(2) Uani 1 1 d . . . . .
H12 H 0.246671 0.470600 1.334468 0.070 Uiso 1 1 calc R U . . .
C13 C 0.1972(2) 0.4962(16) 1.2821(7) 0.053(2) Uani 1 1 d . . . . .
H13 H 0.190616 0.632974 1.339509 0.063 Uiso 1 1 calc R U . . .
C14 C 0.06873(19) 0.5227(15) 0.8939(7) 0.0472(19) Uani 1 1 d . . . . .
C15 C 0.11438(19) 0.5872(15) 0.7447(6) 0.0432(18) Uani 1 1 d . . . . .
C16 C 0.10545(18) 0.3882(14) 0.6560(7) 0.0438(18) Uani 1 1 d . . . . .
H16 H 0.082889 0.322543 0.647352 0.053 Uiso 1 1 calc R U . . .
C17 C 0.1314(2) 0.2916(16) 0.5811(7) 0.0489(19) Uani 1 1 d . . . . .
C18 C 0.1650(2) 0.3783(17) 0.5939(8) 0.062(2) Uani 1 1 d . . . . .
H18 H 0.181991 0.304744 0.543352 0.074 Uiso 1 1 calc R U . . .
C19 C 0.17312(19) 0.5747(18) 0.6823(9) 0.066(2) Uani 1 1 d . . . . .
H19 H 0.195833 0.636059 0.691437 0.079 Uiso 1 1 calc R U . . .
C20 C 0.1481(2) 0.6819(16) 0.7575(7) 0.058(2) Uani 1 1 d . . . . .
H20 H 0.153813 0.817325 0.816657 0.069 Uiso 1 1 calc R U . . .
H1 H 0.0830(16) 0.695(5) 1.172(7) 0.06(2) Uiso 1 1 d D . . . .
H2 H 0.1383(19) 0.679(15) 1.224(6) 0.06(3) Uiso 1 1 d . . . . .
H5 H 0.094(2) 0.875(9) 0.848(9) 0.12(4) Uiso 1 1 d D . . . .
H4 H 0.0457(19) 0.856(17) 0.986(7) 0.09(3) Uiso 1 1 d . . . . .

loop_
_atom_site_aniso_label
_atom_site_aniso_U_11
_atom_site_aniso_U_22
_atom_site_aniso_U_33
_atom_site_aniso_U_23
_atom_site_aniso_U_13
_atom_site_aniso_U_12
O1 0.039(3) 0.025(2) 0.102(4) -0.005(3) 0.000(3) 0.001(2)
O2 0.062(4) 0.156(6) 0.092(5) -0.081(5) -0.018(4) 0.017(4)
O3 0.048(4) 0.126(5) 0.100(5) -0.058(4) 0.005(4) 0.028(3)
O4 0.101(4) 0.024(3) 0.096(4) -0.005(3) 0.052(4) 0.002(3)
O5 0.072(5) 0.115(5) 0.083(5) -0.036(4) 0.001(4) -0.017(4)
O6 0.097(5) 0.104(5) 0.071(4) -0.039(4) 0.020(4) 0.014(4)
N1 0.043(4) 0.024(3) 0.080(4) -0.004(3) 0.002(4) 0.000(3)
N2 0.037(4) 0.033(3) 0.100(6) -0.023(4) 0.000(4) 0.000(3)
N3 0.050(5) 0.076(5) 0.062(5) -0.031(4) 0.004(4) 0.014(4)
N4 0.066(4) 0.028(3) 0.056(4) -0.004(3) 0.023(4) 0.011(3)
N5 0.054(4) 0.033(4) 0.060(4) -0.003(4) 0.018(3) 0.001(3)
N6 0.076(5) 0.072(5) 0.045(5) -0.005(4) 0.002(4) 0.000(5)
C1 0.023(3) 0.033(4) 0.066(5) -0.012(4) 0.009(4) 0.001(3)
C2 0.048(5) 0.047(4) 0.052(5) 0.000(4) 0.003(4) 0.000(4)
C3 0.056(5) 0.039(4) 0.081(7) 0.002(5) 0.023(5) -0.008(4)
C4 0.037(5) 0.057(5) 0.091(7) -0.004(5) 0.001(5) -0.010(4)
C5 0.044(5) 0.056(5) 0.055(5) -0.008(5) 0.002(4) 0.004(4)
C6 0.034(4) 0.033(4) 0.049(5) -0.003(4) 0.018(4) 0.001(3)
C7 0.038(4) 0.030(4) 0.064(5) -0.013(4) 0.004(4) 0.001(4)
C8 0.037(4) 0.029(4) 0.060(5) -0.009(4) 0.004(4) -0.003(3)
C9 0.033(4) 0.046(4) 0.052(5) -0.007(4) -0.010(4) -0.005(3)
C10 0.034(4) 0.048(4) 0.057(5) -0.017(4) -0.001(4) -0.004(4)
C11 0.039(5) 0.052(4) 0.065(5) -0.017(5) 0.008(4) 0.006(4)
C12 0.042(5) 0.064(5) 0.068(5) -0.021(5) -0.013(4) -0.006(4)
C13 0.044(5) 0.046(5) 0.068(5) -0.019(4) 0.002(4) -0.002(4)
C14 0.054(5) 0.033(4) 0.055(5) 0.002(4) 0.007(4) -0.002(4)
C15 0.045(5) 0.036(4) 0.049(5) 0.004(4) 0.003(4) -0.002(4)
C16 0.042(4) 0.038(4) 0.051(5) 0.001(4) 0.002(4) 0.006(4)
C17 0.051(5) 0.050(4) 0.045(5) -0.004(4) 0.005(4) 0.001(4)
C18 0.047(5) 0.074(6) 0.065(6) 0.002(5) 0.010(4) 0.002(5)
C19 0.036(5) 0.078(6) 0.083(6) -0.015(6) 0.008(5) -0.009(4)
C20 0.048(6) 0.055(5) 0.070(6) -0.008(5) 0.000(5) -0.011(4)

loop_
_atom_type_symbol
_atom_type_description
_atom_type_scat_dispersion_real
_atom_type_scat_dispersion_imag
_atom_type_scat_source
C C 0.0033 0.0016 'International Tables Vol C Tables 4.2.6.8 and 6.1.1.4'
H H 0.0000 0.0000 'International Tables Vol C Tables 4.2.6.8 and 6.1.1.4'
N N 0.0061 0.0033 'International Tables Vol C Tables 4.2.6.8 and 6.1.1.4'
O O 0.0106 0.0060 'International Tables Vol C Tables 4.2.6.8 and 6.1.1.4'

loop_
_geom_angle_atom_site_label_1
_geom_angle_atom_site_label_2
_geom_angle_atom_site_label_3
_geom_angle
_geom_angle_site_symmetry_1
_geom_angle_site_symmetry_3
_geom_angle_publ_flag
C7 N1 C1 124.0(6) . . ?
C7 N1 H1 118(4) . . ?
C1 N1 H1 114(4) . . ?
C7 N2 C8 125.9(6) . . ?
C7 N2 H2 120(5) . . ?
C8 N2 H2 114(5) . . ?
O3 N3 O2 123.1(6) . . ?
O3 N3 C10 118.7(7) . . ?
O2 N3 C10 118.1(6) . . ?
C14 N4 C6 117.7(6) . . ?
C14 N4 H4 128(5) . . ?
C6 N4 H4 113(5) . . ?
C14 N5 C15 123.3(6) . . ?
C14 N5 H5 121(7) . . ?
C15 N5 H5 111(7) . . ?
O6 N6 O5 123.2(7) . . ?
O6 N6 C17 118.7(8) . . ?
O5 N6 C17 118.0(7) . . ?
C2 C1 C6 120.3(6) . . ?
C2 C1 N1 120.3(8) . . ?
C6 C1 N1 119.4(7) . . ?
C1 C2 C3 119.7(7) . . ?
C1 C2 H2A 120.1 . . ?
C3 C2 H2A 120.1 . . ?
C4 C3 C2 120.2(7) . . ?
C4 C3 H3 119.9 . . ?
C2 C3 H3 119.9 . . ?
C3 C4 C5 120.3(7) . . ?
C3 C4 H4A 119.9 . . ?
C5 C4 H4A 119.9 . . ?
C4 C5 C6 119.8(7) . . ?
C4 C5 H5A 120.1 . . ?
C6 C5 H5A 120.1 . . ?
C1 C6 C5 119.7(6) . . ?
C1 C6 N4 120.3(6) . . ?
C5 C6 N4 119.9(7) . . ?
O1 C7 N1 123.0(6) . . ?
O1 C7 N2 122.8(6) . . ?
N1 C7 N2 114.2(5) . . ?
C13 C8 C9 118.7(7) . . ?
C13 C8 N2 119.0(7) . . ?
C9 C8 N2 122.2(7) . . ?
C10 C9 C8 119.3(6) . . ?
C10 C9 H9 120.3 . . ?
C8 C9 H9 120.3 . . ?
C9 C10 C11 122.1(6) . . ?
C9 C10 N3 120.1(6) . . ?
C11 C10 N3 117.8(6) . . ?
C12 C11 C10 118.4(7) . . ?
C12 C11 H11 120.8 . . ?
C10 C11 H11 120.8 . . ?
C11 C12 C13 120.6(7) . . ?
C11 C12 H12 119.7 . . ?
C13 C12 H12 119.7 . . ?
C12 C13 C8 120.9(7) . . ?
C12 C13 H13 119.6 . . ?
C8 C13 H13 119.6 . . ?
O4 C14 N4 121.5(7) . . ?
O4 C14 N5 121.8(7) . . ?
N4 C14 N5 116.6(6) . . ?
C16 C15 C20 120.9(7) . . ?
C16 C15 N5 120.3(7) . . ?
C20 C15 N5 118.8(7) . . ?
C17 C16 C15 117.3(7) . . ?
C17 C16 H16 121.3 . . ?
C15 C16 H16 121.3 . . ?
C18 C17 C16 122.6(7) . . ?
C18 C17 N6 118.9(7) . . ?
C16 C17 N6 118.4(7) . . ?
C19 C18 C17 118.9(7) . . ?
C19 C18 H18 120.5 . . ?
C17 C18 H18 120.5 . . ?
C18 C19 C20 120.7(8) . . ?
C18 C19 H19 119.7 . . ?
C20 C19 H19 119.7 . . ?
C19 C20 C15 119.6(8) . . ?
C19 C20 H20 120.2 . . ?
C15 C20 H20 120.2 . . ?

loop_
_geom_bond_atom_site_label_1
_geom_bond_atom_site_label_2
_geom_bond_distance
_geom_bond_site_symmetry_2
_geom_bond_publ_flag
O1 C7 1.223(6) . ?
O2 N3 1.220(7) . ?
O3 N3 1.208(7) . ?
O4 C14 1.233(7) . ?
O5 N6 1.232(8) . ?
O6 N6 1.208(8) . ?
N1 C7 1.349(8) . ?
N1 C1 1.416(8) . ?
N1 H1 0.864(15) . ?
N2 C7 1.357(8) . ?
N2 C8 1.400(8) . ?
N2 H2 0.84(7) . ?
N3 C10 1.451(9) . ?
N4 C14 1.345(8) . ?
N4 C6 1.426(8) . ?
N4 H4 0.92(8) . ?
N5 C14 1.350(8) . ?
N5 C15 1.429(9) . ?
N5 H5 0.876(15) . ?
N6 C17 1.463(10) . ?
C1 C2 1.371(9) . ?
C1 C6 1.375(9) . ?
C2 C3 1.386(10) . ?
C2 H2A 0.9300 . ?
C3 C4 1.366(10) . ?
C3 H3 0.9300 . ?
C4 C5 1.373(9) . ?
C4 H4A 0.9300 . ?
C5 C6 1.389(8) . ?
C5 H5A 0.9300 . ?
C8 C13 1.385(9) . ?
C8 C9 1.389(9) . ?
C9 C10 1.372(9) . ?
C9 H9 0.9300 . ?
C10 C11 1.378(9) . ?
C11 C12 1.371(10) . ?
C11 H11 0.9300 . ?
C12 C13 1.378(10) . ?
C12 H12 0.9300 . ?
C13 H13 0.9300 . ?
C15 C16 1.386(9) . ?
C15 C20 1.387(10) . ?
C16 C17 1.378(9) . ?
C16 H16 0.9300 . ?
C17 C18 1.371(9) . ?
C18 C19 1.369(10) . ?
C18 H18 0.9300 . ?
C19 C20 1.371(10) . ?
C19 H19 0.9300 . ?
C20 H20 0.9300 . ?

loop_
_geom_torsion_atom_site_label_1
_geom_torsion_atom_site_label_2
_geom_torsion_atom_site_label_3
_geom_torsion_atom_site_label_4
_geom_torsion
_geom_torsion_site_symmetry_1
_geom_torsion_site_symmetry_2
_geom_torsion_site_symmetry_3
_geom_torsion_site_symmetry_4
_geom_torsion_publ_flag
C7 N1 C1 C2 67.7(10) . . . . ?
C7 N1 C1 C6 -113.1(8) . . . . ?
C6 C1 C2 C3 0.0(10) . . . . ?
N1 C1 C2 C3 179.2(6) . . . . ?
C1 C2 C3 C4 -2.2(10) . . . . ?
C2 C3 C4 C5 2.5(11) . . . . ?
C3 C4 C5 C6 -0.7(11) . . . . ?
C2 C1 C6 C5 1.8(10) . . . . ?
N1 C1 C6 C5 -177.4(6) . . . . ?
C2 C1 C6 N4 -173.8(6) . . . . ?
N1 C1 C6 N4 7.0(9) . . . . ?
C4 C5 C6 C1 -1.5(10) . . . . ?
C4 C5 C6 N4 174.1(6) . . . . ?
C14 N4 C6 C1 79.5(8) . . . . ?
C14 N4 C6 C5 -96.1(8) . . . . ?
C1 N1 C7 O1 -1.6(13) . . . . ?
C1 N1 C7 N2 178.9(7) . . . . ?
C8 N2 C7 O1 5.3(14) . . . . ?
C8 N2 C7 N1 -175.2(7) . . . . ?
C7 N2 C8 C13 -144.7(8) . . . . ?
C7 N2 C8 C9 38.4(12) . . . . ?
C13 C8 C9 C10 0.3(10) . . . . ?
N2 C8 C9 C10 177.2(7) . . . . ?
C8 C9 C10 C11 1.1(11) . . . . ?
C8 C9 C10 N3 -178.1(7) . . . . ?
O3 N3 C10 C9 178.8(8) . . . . ?
O2 N3 C10 C9 1.6(11) . . . . ?
O3 N3 C10 C11 -0.4(11) . . . . ?
O2 N3 C10 C11 -177.7(7) . . . . ?
C9 C10 C11 C12 -1.7(11) . . . . ?
N3 C10 C11 C12 177.6(7) . . . . ?
C10 C11 C12 C13 0.7(11) . . . . ?
C11 C12 C13 C8 0.7(12) . . . . ?
C9 C8 C13 C12 -1.2(11) . . . . ?
N2 C8 C13 C12 -178.2(7) . . . . ?
C6 N4 C14 O4 12.7(11) . . . . ?
C6 N4 C14 N5 -168.9(6) . . . . ?
C15 N5 C14 O4 -5.8(12) . . . . ?
C15 N5 C14 N4 175.8(7) . . . . ?
C14 N5 C15 C16 55.9(10) . . . . ?
C14 N5 C15 C20 -123.7(8) . . . . ?
C20 C15 C16 C17 -0.5(9) . . . . ?
N5 C15 C16 C17 179.9(7) . . . . ?
C15 C16 C17 C18 1.9(10) . . . . ?
C15 C16 C17 N6 179.8(6) . . . . ?
O6 N6 C17 C18 2.2(11) . . . . ?
O5 N6 C17 C18 -177.9(7) . . . . ?
O6 N6 C17 C16 -175.7(7) . . . . ?
O5 N6 C17 C16 4.1(11) . . . . ?
C16 C17 C18 C19 -1.9(12) . . . . ?
N6 C17 C18 C19 -179.7(7) . . . . ?
C17 C18 C19 C20 0.4(13) . . . . ?
C18 C19 C20 C15 0.8(12) . . . . ?
C16 C15 C20 C19 -0.8(11) . . . . ?
N5 C15 C20 C19 178.8(7) . . . . ?
